data_7132884
loop_
_publ_author_name
'Liao, Zhi-Yu'
'Gao, Fan'
'Ye, Yu-Hang'
'Yu, Qian-Hui'
'Yang, Cui'
'Luo, Qing-Yu'
'Du, Fei'
'Pan, Bin'
'Zhong, Wen-Wu'
'Liang, Wu'

_publ_section_title
;
 Construction of cyclobutane-fused tetracyclic skeletons <i>via</i>
 substrate-dependent EnT-enabled dearomative [2+2] cycloaddition of
 benzofurans (benzothiophenes)/maleimides.
;
_journal_issue 33
_journal_name_full 'Chemical communications (Cambridge, England)'
_journal_page_first 4455
_journal_page_last 4458
_journal_paper_doi 10.1039/d4cc00690a
_journal_volume 60
_journal_year 2024
_chemical_formula_moiety 'C18 H13 N O3'
_chemical_formula_sum 'C18 H13 N O3'
_chemical_formula_weight 291.29
_space_group_crystal_system orthorhombic
_space_group_IT_number 61
_space_group_name_Hall '-P 2ac 2ab'
_space_group_name_H-M_alt 'P b c a'
_atom_sites_solution_hydrogens geom
_atom_sites_solution_primary dual
_audit_creation_date 2023-10-18
_audit_creation_method
;
Olex2 1.2
(compiled 2018.05.29 svn.r3508 for OlexSys, GUI svn.r5506)
;
_audit_update_record
;
2023-10-23 deposited with the CCDC.	2024-03-22 downloaded from the CCDC.
;
_cell_angle_alpha 90
_cell_angle_beta 90
_cell_angle_gamma 90
_cell_formula_units_Z 8
_cell_length_a 11.24800(10)
_cell_length_b 11.9893(2)
_cell_length_c 21.1722(2)
_cell_measurement_reflns_used 7792
_cell_measurement_temperature 292.37(10)
_cell_measurement_theta_max 71.5520
_cell_measurement_theta_min 4.2320
_cell_volume 2855.19(6)
_computing_cell_refinement 'CrysAlisPro 1.171.40.84a (Rigaku OD, 2020)'
_computing_data_collection 'CrysAlisPro 1.171.40.84a (Rigaku OD, 2020)'
_computing_data_reduction 'CrysAlisPro 1.171.40.84a (Rigaku OD, 2020)'
_computing_molecular_graphics 'Olex2 (Dolomanov et al., 2009)'
_computing_publication_material 'Olex2 (Dolomanov et al., 2009)'
_computing_structure_refinement 'ShelXL (Sheldrick, 2015)'
_computing_structure_solution 'ShelXT (Sheldrick, 2015)'
_diffrn_ambient_environment air
_diffrn_ambient_temperature 292.37(10)
_diffrn_detector 'CCD plate'
_diffrn_detector_area_resol_mean 8.0243
_diffrn_detector_type EosS2
_diffrn_measured_fraction_theta_full 0.999
_diffrn_measured_fraction_theta_max 0.987
_diffrn_measurement_details
;
List of Runs (angles in degrees, time in seconds):

  # Type    Start    End  Width  t~exp~   \w     \q     \k     \f   Frames
#--------------------------------------------------------------------------
  1  \w   -103.00 -19.00   1.00    1.00    --  -35.97 -57.00-150.00   84
  2  \w    -33.00  55.00   1.00    1.00    --   35.97 -38.00 -90.00   88
  3  \w     28.00  90.00   1.00    1.00    --   35.97-126.00-180.00   62
  4  \w     38.00 109.00   1.00    1.77    --  107.97-112.00 -90.00   71
  5  \w     38.00 109.00   1.00    1.77    --  107.97-112.00-180.00   71
  6  \w    103.00 176.00   1.00    1.77    --  107.97  77.00 -60.00   73
  7  \w     90.00 175.00   1.00    1.77    --  107.97  61.00-180.00   85
  8  \w    103.00 176.00   1.00    1.77    --  107.97  77.00-150.00   73
  9  \w    103.00 176.00   1.00    1.77    --  107.97  77.00 -90.00   73
 10  \w    104.00 178.00   1.00    1.77    --  107.97 112.00  30.00   74
 11  \w   -105.00 -17.00   1.00    1.00    --  -35.97 -38.00 -60.00   88
 12  \w    -55.00  33.00   1.00    1.00    --  -35.97  38.00 120.00   88
 13  \w   -103.00 -19.00   1.00    1.00    --  -35.97 -57.00  60.00   84
 14  \w     87.00 147.00   1.00    1.77    --  107.97  30.00  30.00   60
 15  \w     90.00 175.00   1.00    1.77    --  107.97  61.00 120.00   85
;
_diffrn_measurement_device 'four-circle diffractometer'
_diffrn_measurement_device_type 'SuperNova, Dual, Cu at home/near, EosS2'
_diffrn_measurement_method '\w scans'
_diffrn_orient_matrix_type 'CrysAlisPro convention (1999,Acta A55,543-557)'
_diffrn_orient_matrix_UB_11 0.0807523000
_diffrn_orient_matrix_UB_12 0.0052290000
_diffrn_orient_matrix_UB_13 -0.0586992000
_diffrn_orient_matrix_UB_21 0.1105617000
_diffrn_orient_matrix_UB_22 -0.0021790000
_diffrn_orient_matrix_UB_23 0.0428867000
_diffrn_orient_matrix_UB_31 0.0013656000
_diffrn_orient_matrix_UB_32 -0.1284070000
_diffrn_orient_matrix_UB_33 -0.0031584000
_diffrn_radiation_monochromator mirror
_diffrn_radiation_probe x-ray
_diffrn_radiation_type CuK\a
_diffrn_radiation_wavelength 1.54184
_diffrn_reflns_av_R_equivalents 0.0285
_diffrn_reflns_av_unetI/netI 0.0177
_diffrn_reflns_Laue_measured_fraction_full 0.999
_diffrn_reflns_Laue_measured_fraction_max 0.987
_diffrn_reflns_limit_h_max 13
_diffrn_reflns_limit_h_min -13
_diffrn_reflns_limit_k_max 10
_diffrn_reflns_limit_k_min -14
_diffrn_reflns_limit_l_max 26
_diffrn_reflns_limit_l_min -26
_diffrn_reflns_number 14004
_diffrn_reflns_point_group_measured_fraction_full 0.999
_diffrn_reflns_point_group_measured_fraction_max 0.987
_diffrn_reflns_theta_full 67.684
_diffrn_reflns_theta_max 71.819
_diffrn_reflns_theta_min 5.739
_diffrn_source 'micro-focus sealed X-ray tube'
_diffrn_source_type 'SuperNova (Cu) X-ray Source'
_exptl_absorpt_coefficient_mu 0.760
_exptl_absorpt_correction_T_max 1.00000
_exptl_absorpt_correction_T_min 0.24469
_exptl_absorpt_correction_type multi-scan
_exptl_absorpt_process_details
;
CrysAlisPro 1.171.40.84a (Rigaku Oxford Diffraction, 2020)
Empirical absorption correction using spherical harmonics,
implemented in SCALE3 ABSPACK scaling algorithm.
;
_exptl_crystal_colour colourless
_exptl_crystal_colour_primary colourless
_exptl_crystal_density_diffrn 1.355
_exptl_crystal_description block
_exptl_crystal_F_000 1216
_exptl_crystal_size_max 0.43
_exptl_crystal_size_mid 0.32
_exptl_crystal_size_min 0.31
_refine_diff_density_max 0.564
_refine_diff_density_min -0.252
_refine_diff_density_rms 0.046
_refine_ls_extinction_method none
_refine_ls_goodness_of_fit_ref 1.074
_refine_ls_hydrogen_treatment constr
_refine_ls_matrix_type full
_refine_ls_number_parameters 199
_refine_ls_number_reflns 2758
_refine_ls_number_restraints 0
_refine_ls_restrained_S_all 1.074
_refine_ls_R_factor_all 0.0597
_refine_ls_R_factor_gt 0.0572
_refine_ls_shift/su_max 0.000
_refine_ls_shift/su_mean 0.000
_refine_ls_structure_factor_coef Fsqd
_refine_ls_weighting_details 'w=1/[\s^2^(Fo^2^)+(0.0855P)^2^+1.4358P] where P=(Fo^2^+2Fc^2^)/3'
_refine_ls_weighting_scheme calc
_refine_ls_wR_factor_gt 0.1571
_refine_ls_wR_factor_ref 0.1599
_reflns_Friedel_coverage 0.000
_reflns_number_gt 2592
_reflns_number_total 2758
_reflns_threshold_expression 'I > 2\s(I)'
_cod_data_source_file d4cc00690a2.cif
_cod_data_source_block bo3zb-acctone
_cod_depositor_comments 'Adding full bibliography for 7132884.cif.'
_cod_database_code 7132884
_shelxl_version_number 2014-1
_chemical_oxdiff_usercomment 'C1 H1 O1 N1'
_shelx_space_group_comment
;
The symmetry employed for this shelxl refinement is uniquely defined
by the following loop, which should always be used as a source of
symmetry information in preference to the above space-group names.
They are only intended as comments.
;
_shelx_estimated_absorpt_t_max 0.799
_shelx_estimated_absorpt_t_min 0.736
_reflns_odcompleteness_completeness 99.90
_reflns_odcompleteness_iscentric 1
_reflns_odcompleteness_theta 66.97
_olex2_refinement_description
;
1. Fixed Uiso
 At 1.2 times of:
  All C(H) groups
2.a Ternary CH refined with riding coordinates:
 C7(H7), C8(H8), C9(H9), C10(H10)
2.b Aromatic/amide H refined with riding coordinates:
 C2(H2), C3(H3), C4(H4), C5(H5), C14(H14), C15(H15), C16(H16), C17(H17),
 C18(H18)
;
_olex2_date_sample_data_collection 2023-10-16
_olex2_submission_special_instructions 'No special instructions were received'
_oxdiff_exptl_absorpt_empirical_details
;
Empirical correction (ABSPACK) includes:
- Absorption correction using spherical harmonics
- Frame scaling
- Detector area scaling
;
_oxdiff_exptl_absorpt_empirical_full_max 2.856
_oxdiff_exptl_absorpt_empirical_full_min 0.441

loop_
_space_group_symop_operation_xyz
'x, y, z'
'-x+1/2, -y, z+1/2'
'-x, y+1/2, -z+1/2'
'x+1/2, -y+1/2, -z'
'-x, -y, -z'
'x-1/2, y, -z-1/2'
'x, -y-1/2, z-1/2'
'-x-1/2, y-1/2, z'

loop_
_atom_site_label
_atom_site_type_symbol
_atom_site_fract_x
_atom_site_fract_y
_atom_site_fract_z
_atom_site_U_iso_or_equiv
_atom_site_adp_type
_atom_site_occupancy
_atom_site_site_symmetry_order
_atom_site_calc_flag
_atom_site_refinement_flags_posn
_atom_site_refinement_flags_adp
_atom_site_refinement_flags_occupancy
_atom_site_disorder_assembly
_atom_site_disorder_group
O1 O 0.16381(13) 0.22525(13) 0.71343(7) 0.0509(4) Uani 1 1 d . . . . .
O2 O 0.55298(14) 0.13637(13) 0.61018(8) 0.0541(4) Uani 1 1 d . . . . .
O3 O 0.39332(14) 0.38056(12) 0.75176(7) 0.0506(4) Uani 1 1 d . . . . .
N1 N 0.48320(12) 0.27778(12) 0.67379(7) 0.0315(4) Uani 1 1 d . . . . .
C1 C 0.17320(17) 0.22823(16) 0.64864(9) 0.0405(4) Uani 1 1 d . . . . .
C2 C 0.1111(2) 0.3055(2) 0.61153(13) 0.0568(6) Uani 1 1 d . . . . .
H2 H 0.0613 0.3588 0.6293 0.068 Uiso 1 1 calc R . . . .
C3 C 0.1280(3) 0.2978(2) 0.54638(13) 0.0624(7) Uani 1 1 d . . . . .
H3 H 0.0898 0.3481 0.5198 0.075 Uiso 1 1 calc R . . . .
C4 C 0.1996(3) 0.2179(2) 0.52115(12) 0.0641(7) Uani 1 1 d . . . . .
H4 H 0.2087 0.2145 0.4775 0.077 Uiso 1 1 calc R . . . .
C5 C 0.2588(2) 0.1421(2) 0.55827(11) 0.0558(6) Uani 1 1 d . . . . .
H5 H 0.3076 0.0882 0.5402 0.067 Uiso 1 1 calc R . . . .
C6 C 0.24452(18) 0.14747(16) 0.62266(9) 0.0402(4) Uani 1 1 d . . . . .
C7 C 0.29210(18) 0.07477(16) 0.67601(10) 0.0422(5) Uani 1 1 d . . . . .
H7 H 0.2683 -0.0038 0.6744 0.051 Uiso 1 1 calc R . . . .
C8 C 0.24513(18) 0.14105(17) 0.73339(10) 0.0428(5) Uani 1 1 d . . . . .
H8 H 0.2110 0.0923 0.7658 0.051 Uiso 1 1 calc R . . . .
C9 C 0.37423(17) 0.17768(17) 0.74964(9) 0.0383(4) Uani 1 1 d . . . . .
H9 H 0.3989 0.1593 0.7928 0.046 Uiso 1 1 calc R . . . .
C10 C 0.42248(17) 0.09689(16) 0.69907(10) 0.0405(4) Uani 1 1 d . . . . .
H10 H 0.4635 0.0312 0.7159 0.049 Uiso 1 1 calc R . . . .
C11 C 0.49553(15) 0.16685(16) 0.65511(9) 0.0365(4) Uani 1 1 d . . . . .
C12 C 0.41401(15) 0.29171(15) 0.72772(8) 0.0340(4) Uani 1 1 d . . . . .
C13 C 0.54315(16) 0.36826(14) 0.64290(8) 0.0324(4) Uani 1 1 d . . . . .
C14 C 0.48086(19) 0.44088(18) 0.60513(11) 0.0484(5) Uani 1 1 d . . . . .
H14 H 0.3997 0.4313 0.5986 0.058 Uiso 1 1 calc R . . . .
C15 C 0.5409(3) 0.5286(2) 0.57688(12) 0.0631(7) Uani 1 1 d . . . . .
H15 H 0.4997 0.5791 0.5517 0.076 Uiso 1 1 calc R . . . .
C16 C 0.6616(2) 0.54140(19) 0.58596(11) 0.0584(6) Uani 1 1 d . . . . .
H16 H 0.7014 0.6006 0.5670 0.070 Uiso 1 1 calc R . . . .
C17 C 0.7228(2) 0.4676(2) 0.62267(11) 0.0569(6) Uani 1 1 d . . . . .
H17 H 0.8045 0.4754 0.6278 0.068 Uiso 1 1 calc R . . . .
C18 C 0.66346(18) 0.38139(19) 0.65223(10) 0.0469(5) Uani 1 1 d . . . . .
H18 H 0.7046 0.3324 0.6783 0.056 Uiso 1 1 calc R . . . .

loop_
_atom_site_aniso_label
_atom_site_aniso_U_11
_atom_site_aniso_U_22
_atom_site_aniso_U_33
_atom_site_aniso_U_23
_atom_site_aniso_U_13
_atom_site_aniso_U_12
O1 0.0436(8) 0.0630(10) 0.0460(8) -0.0111(7) 0.0005(6) 0.0077(7)
O2 0.0533(9) 0.0449(8) 0.0641(10) -0.0048(7) 0.0216(8) 0.0110(7)
O3 0.0572(9) 0.0416(8) 0.0529(8) -0.0112(7) 0.0169(7) -0.0057(6)
N1 0.0299(7) 0.0309(8) 0.0338(7) 0.0021(6) 0.0028(6) -0.0001(6)
C1 0.0409(10) 0.0386(10) 0.0419(10) -0.0076(8) -0.0022(8) -0.0081(8)
C2 0.0557(13) 0.0429(12) 0.0720(15) -0.0081(11) -0.0142(11) 0.0002(10)
C3 0.0800(17) 0.0466(13) 0.0606(14) 0.0130(11) -0.0252(13) -0.0131(12)
C4 0.0833(18) 0.0634(15) 0.0456(12) 0.0026(11) -0.0054(12) -0.0213(13)
C5 0.0649(14) 0.0559(13) 0.0464(11) -0.0103(10) 0.0066(11) -0.0123(11)
C6 0.0401(10) 0.0338(9) 0.0467(10) -0.0073(8) 0.0009(8) -0.0074(7)
C7 0.0465(11) 0.0303(9) 0.0499(11) 0.0009(8) 0.0033(8) -0.0090(8)
C8 0.0393(10) 0.0428(11) 0.0462(10) 0.0048(8) 0.0032(8) -0.0055(8)
C9 0.0393(10) 0.0418(11) 0.0339(9) 0.0069(8) 0.0001(7) -0.0046(8)
C10 0.0418(10) 0.0295(9) 0.0503(11) 0.0075(8) 0.0016(8) 0.0038(7)
C11 0.0302(8) 0.0326(9) 0.0467(10) 0.0024(8) 0.0010(8) 0.0071(7)
C12 0.0307(8) 0.0372(10) 0.0341(8) -0.0009(7) 0.0009(7) -0.0021(7)
C13 0.0351(9) 0.0307(9) 0.0315(8) 0.0014(7) 0.0031(7) -0.0014(7)
C14 0.0436(10) 0.0446(11) 0.0569(12) 0.0133(10) 0.0050(9) 0.0101(9)
C15 0.0841(18) 0.0433(12) 0.0619(14) 0.0199(11) 0.0126(13) 0.0155(12)
C16 0.0799(17) 0.0397(11) 0.0557(13) 0.0025(10) 0.0222(12) -0.0154(11)
C17 0.0546(13) 0.0625(14) 0.0537(12) 0.0027(11) 0.0019(10) -0.0271(11)
C18 0.0406(10) 0.0567(12) 0.0434(10) 0.0114(9) -0.0067(8) -0.0113(9)

loop_
_atom_type_symbol
_atom_type_description
_atom_type_scat_dispersion_real
_atom_type_scat_dispersion_imag
_atom_type_scat_source
C C 0.0181 0.0091 'International Tables Vol C Tables 4.2.6.8 and 6.1.1.4'
H H 0.0000 0.0000 'International Tables Vol C Tables 4.2.6.8 and 6.1.1.4'
N N 0.0311 0.0180 'International Tables Vol C Tables 4.2.6.8 and 6.1.1.4'
O O 0.0492 0.0322 'International Tables Vol C Tables 4.2.6.8 and 6.1.1.4'

loop_
_geom_angle_atom_site_label_1
_geom_angle_atom_site_label_2
_geom_angle_atom_site_label_3
_geom_angle
_geom_angle_site_symmetry_1
_geom_angle_site_symmetry_3
_geom_angle_publ_flag
C1 O1 C8 105.33(15) . . ?
C11 N1 C13 123.03(15) . . ?
C12 N1 C11 113.75(15) . . ?
C12 N1 C13 123.09(14) . . ?
O1 C1 C2 122.54(19) . . ?
C6 C1 O1 115.21(18) . . ?
C6 C1 C2 122.2(2) . . ?
C1 C2 H2 121.9 . . ?
C3 C2 C1 116.3(2) . . ?
C3 C2 H2 121.9 . . ?
C2 C3 H3 119.5 . . ?
C4 C3 C2 121.0(2) . . ?
C4 C3 H3 119.5 . . ?
C3 C4 H4 119.1 . . ?
C3 C4 C5 121.9(2) . . ?
C5 C4 H4 119.1 . . ?
C4 C5 H5 120.7 . . ?
C4 C5 C6 118.7(2) . . ?
C6 C5 H5 120.7 . . ?
C1 C6 C5 119.9(2) . . ?
C1 C6 C7 108.17(17) . . ?
C5 C6 C7 131.9(2) . . ?
C6 C7 H7 115.4 . . ?
C6 C7 C8 99.71(16) . . ?
C6 C7 C10 117.54(15) . . ?
C8 C7 H7 115.4 . . ?
C8 C7 C10 89.32(15) . . ?
C10 C7 H7 115.4 . . ?
O1 C8 C7 110.52(16) . . ?
O1 C8 H8 112.2 . . ?
O1 C8 C9 117.67(16) . . ?
C7 C8 H8 112.2 . . ?
C7 C8 C9 89.99(15) . . ?
C9 C8 H8 112.2 . . ?
C8 C9 H9 114.0 . . ?
C10 C9 C8 89.87(15) . . ?
C10 C9 H9 114.0 . . ?
C12 C9 C8 117.63(16) . . ?
C12 C9 H9 114.0 . . ?
C12 C9 C10 104.52(14) . . ?
C7 C10 H10 114.7 . . ?
C9 C10 C7 89.61(14) . . ?
C9 C10 H10 114.7 . . ?
C11 C10 C7 114.47(16) . . ?
C11 C10 C9 105.82(15) . . ?
C11 C10 H10 114.7 . . ?
O2 C11 N1 124.45(18) . . ?
O2 C11 C10 127.87(18) . . ?
N1 C11 C10 107.65(15) . . ?
O3 C12 N1 124.15(17) . . ?
O3 C12 C9 127.85(17) . . ?
N1 C12 C9 107.99(15) . . ?
C14 C13 N1 120.30(17) . . ?
C14 C13 C18 120.81(18) . . ?
C18 C13 N1 118.89(16) . . ?
C13 C14 H14 120.5 . . ?
C13 C14 C15 118.9(2) . . ?
C15 C14 H14 120.5 . . ?
C14 C15 H15 119.9 . . ?
C16 C15 C14 120.2(2) . . ?
C16 C15 H15 119.9 . . ?
C15 C16 H16 119.9 . . ?
C17 C16 C15 120.3(2) . . ?
C17 C16 H16 119.9 . . ?
C16 C17 H17 120.0 . . ?
C16 C17 C18 120.0(2) . . ?
C18 C17 H17 120.0 . . ?
C13 C18 C17 119.7(2) . . ?
C13 C18 H18 120.1 . . ?
C17 C18 H18 120.1 . . ?

loop_
_geom_bond_atom_site_label_1
_geom_bond_atom_site_label_2
_geom_bond_distance
_geom_bond_site_symmetry_2
_geom_bond_publ_flag
O1 C1 1.376(2) . ?
O1 C8 1.426(3) . ?
O2 C11 1.207(2) . ?
O3 C12 1.203(2) . ?
N1 C11 1.394(2) . ?
N1 C12 1.392(2) . ?
N1 C13 1.435(2) . ?
C1 C2 1.401(3) . ?
C1 C6 1.372(3) . ?
C2 H2 0.9300 . ?
C2 C3 1.395(4) . ?
C3 H3 0.9300 . ?
C3 C4 1.361(4) . ?
C4 H4 0.9300 . ?
C4 C5 1.374(4) . ?
C5 H5 0.9300 . ?
C5 C6 1.374(3) . ?
C6 C7 1.524(3) . ?
C7 H7 0.9800 . ?
C7 C8 1.545(3) . ?
C7 C10 1.568(3) . ?
C8 H8 0.9800 . ?
C8 C9 1.556(3) . ?
C9 H9 0.9800 . ?
C9 C10 1.542(3) . ?
C9 C12 1.511(3) . ?
C10 H10 0.9800 . ?
C10 C11 1.498(3) . ?
C13 C14 1.374(3) . ?
C13 C18 1.377(3) . ?
C14 H14 0.9300 . ?
C14 C15 1.386(3) . ?
C15 H15 0.9300 . ?
C15 C16 1.379(4) . ?
C16 H16 0.9300 . ?
C16 C17 1.364(4) . ?
C17 H17 0.9300 . ?
C17 C18 1.381(3) . ?
C18 H18 0.9300 . ?

loop_
_geom_torsion_atom_site_label_1
_geom_torsion_atom_site_label_2
_geom_torsion_atom_site_label_3
_geom_torsion_atom_site_label_4
_geom_torsion
_geom_torsion_site_symmetry_1
_geom_torsion_site_symmetry_2
_geom_torsion_site_symmetry_3
_geom_torsion_site_symmetry_4
_geom_torsion_publ_flag
O1 C1 C2 C3 -179.2(2) . . . . ?
O1 C1 C6 C5 179.20(18) . . . . ?
O1 C1 C6 C7 0.9(2) . . . . ?
O1 C8 C9 C10 -121.71(18) . . . . ?
O1 C8 C9 C12 -15.3(3) . . . . ?
N1 C13 C14 C15 178.83(19) . . . . ?
N1 C13 C18 C17 179.69(19) . . . . ?
C1 O1 C8 C7 -10.1(2) . . . . ?
C1 O1 C8 C9 91.25(19) . . . . ?
C1 C2 C3 C4 1.2(4) . . . . ?
C1 C6 C7 C8 -6.51(19) . . . . ?
C1 C6 C7 C10 -100.8(2) . . . . ?
C2 C1 C6 C5 1.4(3) . . . . ?
C2 C1 C6 C7 -176.83(18) . . . . ?
C2 C3 C4 C5 -0.5(4) . . . . ?
C3 C4 C5 C6 0.2(4) . . . . ?
C4 C5 C6 C1 -0.7(3) . . . . ?
C4 C5 C6 C7 177.1(2) . . . . ?
C5 C6 C7 C8 175.5(2) . . . . ?
C5 C6 C7 C10 81.2(3) . . . . ?
C6 C1 C2 C3 -1.6(3) . . . . ?
C6 C7 C8 O1 10.14(19) . . . . ?
C6 C7 C8 C9 -109.58(15) . . . . ?
C6 C7 C10 C9 92.26(18) . . . . ?
C6 C7 C10 C11 -15.0(2) . . . . ?
C7 C8 C9 C10 -8.41(14) . . . . ?
C7 C8 C9 C12 97.96(18) . . . . ?
C7 C10 C11 O2 -86.0(2) . . . . ?
C7 C10 C11 N1 92.04(19) . . . . ?
C8 O1 C1 C2 -176.50(18) . . . . ?
C8 O1 C1 C6 5.8(2) . . . . ?
C8 C7 C10 C9 -8.34(14) . . . . ?
C8 C7 C10 C11 -115.58(17) . . . . ?
C8 C9 C10 C7 8.28(14) . . . . ?
C8 C9 C10 C11 123.66(16) . . . . ?
C8 C9 C12 O3 80.0(3) . . . . ?
C8 C9 C12 N1 -101.18(18) . . . . ?
C9 C10 C11 O2 177.0(2) . . . . ?
C9 C10 C11 N1 -4.9(2) . . . . ?
C10 C7 C8 O1 127.99(16) . . . . ?
C10 C7 C8 C9 8.27(14) . . . . ?
C10 C9 C12 O3 177.62(19) . . . . ?
C10 C9 C12 N1 -3.55(19) . . . . ?
C11 N1 C12 O3 179.42(18) . . . . ?
C11 N1 C12 C9 0.5(2) . . . . ?
C11 N1 C13 C14 107.3(2) . . . . ?
C11 N1 C13 C18 -73.3(2) . . . . ?
C12 N1 C11 O2 -179.00(18) . . . . ?
C12 N1 C11 C10 2.9(2) . . . . ?
C12 N1 C13 C14 -77.3(2) . . . . ?
C12 N1 C13 C18 102.2(2) . . . . ?
C12 C9 C10 C7 -110.31(15) . . . . ?
C12 C9 C10 C11 5.07(19) . . . . ?
C13 N1 C11 O2 -3.2(3) . . . . ?
C13 N1 C11 C10 178.68(15) . . . . ?
C13 N1 C12 O3 3.6(3) . . . . ?
C13 N1 C12 C9 -175.28(15) . . . . ?
C13 C14 C15 C16 1.0(4) . . . . ?
C14 C13 C18 C17 -0.9(3) . . . . ?
C14 C15 C16 C17 0.2(4) . . . . ?
C15 C16 C17 C18 -1.7(4) . . . . ?
C16 C17 C18 C13 2.0(3) . . . . ?
C18 C13 C14 C15 -0.6(3) . . . . ?
